data_4342953
loop_
_publ_author_name
'Yang, Qing-Yuan'
'Pan, Mei'
'Wei, Shi-Chao'
'Li, Kang'
'Du, Bin-Bin'
'Su, Cheng-Yong'

_publ_section_title
;
 Linear Dependence of Photoluminescence in Mixed Ln-MOFs for Color
 Tunability and Barcode Application.
;
_journal_issue 12
_journal_name_full 'Inorganic chemistry'
_journal_page_first 5707
_journal_page_last 5716
_journal_paper_doi 10.1021/acs.inorgchem.5b00271
_journal_volume 54
_journal_year 2015
_chemical_formula_sum 'C57 H76 Cl3 Eu0.44 N6 O15 Tb0.56'
_chemical_formula_weight 1347.51
_chemical_name_systematic
; 
 ? 
;
_space_group_IT_number 4
_symmetry_cell_setting monoclinic
_symmetry_space_group_name_Hall 'P 2yb'
_symmetry_space_group_name_H-M 'P 1 21 1'
_atom_sites_solution_hydrogens geom
_atom_sites_solution_primary direct
_atom_sites_solution_secondary difmap
_audit_creation_method SHELXL-97
_cell_angle_alpha 90.00
_cell_angle_beta 90.84
_cell_angle_gamma 90.00
_cell_formula_units_Z 2
_cell_length_a 14.450
_cell_length_b 13.869
_cell_length_c 15.721
_cell_measurement_reflns_used 9039
_cell_measurement_temperature 293(2)
_cell_measurement_theta_max 62.6476
_cell_measurement_theta_min 2.8087
_cell_volume 3150.261
_computing_structure_refinement 'SHELXL-97 (Sheldrick, 1997)'
_computing_structure_solution 'SHELXS-97 (Sheldrick, 1990)'
_diffrn_ambient_temperature 293(2)
_diffrn_detector_area_resol_mean 16.0855
_diffrn_measured_fraction_theta_full 0.979
_diffrn_measured_fraction_theta_max 0.979
_diffrn_measurement_device_type 'Xcalibur, Sapphire3, Gemini ultra'
_diffrn_radiation_monochromator mirror
_diffrn_radiation_source 'Enhance Ultra (Cu) X-ray Source'
_diffrn_radiation_type CuK\a
_diffrn_radiation_wavelength 1.54178
_diffrn_reflns_av_R_equivalents 0.0353
_diffrn_reflns_av_sigmaI/netI 0.0423
_diffrn_reflns_limit_h_max 16
_diffrn_reflns_limit_h_min -16
_diffrn_reflns_limit_k_max 15
_diffrn_reflns_limit_k_min -15
_diffrn_reflns_limit_l_max 18
_diffrn_reflns_limit_l_min -17
_diffrn_reflns_number 12721
_diffrn_reflns_theta_full 62.74
_diffrn_reflns_theta_max 62.74
_diffrn_reflns_theta_min 2.81
_exptl_absorpt_coefficient_mu 8.149
_exptl_absorpt_correction_T_max 0.4962
_exptl_absorpt_correction_T_min 0.1936
_exptl_absorpt_correction_type multi-scan
_exptl_absorpt_process_details
;
CrysAlisPro, Oxford Diffraction Ltd.,
Version 1.171.33.66 (release 28-04-2010 CrysAlis171 .NET)
(compiled Apr 28 2010,14:27:37)
Empirical absorption correction using spherical harmonics,
 implemented in SCALE3 ABSPACK scaling algorithm.
;
_exptl_crystal_colour Colorless
_exptl_crystal_density_diffrn 1.420
_exptl_crystal_density_method 'not measured'
_exptl_crystal_description Block
_exptl_crystal_F_000 1390
_exptl_crystal_size_max 0.30
_exptl_crystal_size_mid 0.20
_exptl_crystal_size_min 0.10
_refine_diff_density_max 1.102
_refine_diff_density_min -1.108
_refine_diff_density_rms 0.093
_refine_ls_abs_structure_details 'Flack H D (1983), Acta Cryst. A39, 876-881'
_refine_ls_abs_structure_Flack 0.023(3)
_refine_ls_extinction_method none
_refine_ls_goodness_of_fit_ref 1.037
_refine_ls_hydrogen_treatment mixed
_refine_ls_matrix_type full
_refine_ls_number_parameters 747
_refine_ls_number_reflns 8117
_refine_ls_number_restraints 99
_refine_ls_restrained_S_all 1.042
_refine_ls_R_factor_all 0.0497
_refine_ls_R_factor_gt 0.0447
_refine_ls_shift/su_max 0.002
_refine_ls_shift/su_mean 0.000
_refine_ls_structure_factor_coef Fsqd
_refine_ls_weighting_details 'calc w=1/[\s^2^(Fo^2^)+(0.0978P)^2^+0.0000P] where P=(Fo^2^+2Fc^2^)/3'
_refine_ls_weighting_scheme calc
_refine_ls_wR_factor_gt 0.1212
_refine_ls_wR_factor_ref 0.1281
_reflns_number_gt 7368
_reflns_number_total 8117
_reflns_threshold_expression >2sigma(I)
_cod_data_source_file ic5b00271_si_002.cif
_cod_data_source_block eu-tb
_cod_depositor_comments
;
The following automatic conversions were performed:

'_symmetry_cell_setting' value 'Monoclinic' changed to 'monoclinic'
according to
/usr/data/users/saulius/crontab/automatic-downloads/rss-feeds/ACS/lib/dictionaries/cif_core.dic
dictionary named 'cif_core.dic' version 2.4.2 from 2011-04-26.

Automatic conversion script
Id: cif_fix_values 3271 2015-04-21 07:52:19Z andrius 

 Adding full bibliography for 4342950--4342956.cif.
;
_cod_original_cell_volume 3150.3
_cod_original_sg_symbol_H-M P2(1)
_cod_database_code 4342953

loop_
_symmetry_equiv_pos_as_xyz
'x, y, z'
'-x, y+1/2, -z'

loop_
_atom_site_label
_atom_site_type_symbol
_atom_site_fract_x
_atom_site_fract_y
_atom_site_fract_z
_atom_site_U_iso_or_equiv
_atom_site_adp_type
_atom_site_occupancy
_atom_site_symmetry_multiplicity
_atom_site_calc_flag
_atom_site_refinement_flags
Tb1 Tb 1.18210(2) 1.52098(3) 1.007522(17) 0.02898(12) Uani 0.44 1 d P
Eu1 Eu 1.18210(2) 1.52098(3) 1.007522(17) 0.02898(12) Uani 0.56 1 d P
Cl1 Cl 0.99755(16) 0.2729(2) 0.51336(12) 0.0569(5) Uani 1 1 d .
Cl2 Cl 0.67280(19) 0.1385(2) 0.50009(16) 0.0683(7) Uani 1 1 d .
Cl3 Cl 0.69768(11) 0.56459(14) 0.90263(12) 0.0489(4) Uani 1 1 d .
N1 N 1.1963(4) 0.7717(5) 0.6845(3) 0.0391(13) Uani 1 1 d .
N2 N 1.1351(5) 1.2166(5) 0.7518(4) 0.0515(17) Uani 1 1 d .
N3 N 1.5221(4) 1.0754(6) 0.7085(4) 0.0528(17) Uani 1 1 d .
N4 N 1.1942(4) 1.2655(4) 1.3320(3) 0.0338(12) Uani 1 1 d .
N5 N 1.1751(4) 0.8108(4) 1.2753(4) 0.0406(14) Uani 1 1 d .
N6 N 1.5521(3) 1.0029(5) 1.2942(3) 0.0454(18) Uani 1 1 d .
O1 O 1.1437(4) 0.5890(4) 0.8801(3) 0.0470(12) Uani 1 1 d .
O2 O 1.1478(5) 1.3565(4) 0.9778(4) 0.0623(17) Uani 1 1 d .
O3 O 1.6836(4) 1.0730(6) 0.9228(4) 0.076(2) Uani 1 1 d .
O4 O 1.1550(4) 1.4571(4) 1.1380(3) 0.0480(13) Uani 1 1 d .
O5 O 1.1440(5) 0.6823(4) 1.0439(3) 0.0582(15) Uani 1 1 d .
O6 O 1.6961(4) 0.9734(6) 1.0766(4) 0.083(2) Uani 1 1 d .
C1 C 1.0820(5) 0.9706(9) 0.6502(6) 0.069(3) Uani 1 1 d .
H1A H 1.0761 0.9025 0.6409 0.103 Uiso 1 1 calc R
H1B H 1.0455 1.0047 0.6085 0.103 Uiso 1 1 calc R
H1C H 1.0607 0.9863 0.7061 0.103 Uiso 1 1 calc R
C2 C 1.3255(11) 1.2303(8) 0.6593(7) 0.101(5) Uani 1 1 d .
H2A H 1.3911 1.2382 0.6535 0.152 Uiso 1 1 calc R
H2B H 1.3074 1.2519 0.7147 0.152 Uiso 1 1 calc R
H2C H 1.2938 1.2678 0.6166 0.152 Uiso 1 1 calc R
C3 C 1.4170(6) 0.8828(8) 0.6133(6) 0.066(3) Uani 1 1 d .
H3A H 1.4765 0.9135 0.6129 0.099 Uiso 1 1 calc R
H3B H 1.4067 0.8497 0.5604 0.099 Uiso 1 1 calc R
H3C H 1.4150 0.8373 0.6593 0.099 Uiso 1 1 calc R
C4 C 1.1817(4) 0.9995(6) 0.6427(4) 0.0369(19) Uani 1 1 d .
C5 C 1.2070(5) 1.0947(6) 0.6537(4) 0.0424(18) Uani 1 1 d .
C6 C 1.3000(7) 1.1231(6) 0.6484(5) 0.050(2) Uani 1 1 d .
C7 C 1.3676(5) 1.0555(6) 0.6347(4) 0.0398(19) Uani 1 1 d .
C8 C 1.3428(5) 0.9578(6) 0.6249(4) 0.0371(18) Uani 1 1 d .
C9 C 1.2507(5) 0.9307(5) 0.6272(4) 0.0293(14) Uani 1 1 d .
C10 C 1.2217(6) 0.8298(6) 0.6079(4) 0.0466(18) Uani 1 1 d .
H10A H 1.2718 0.7975 0.5790 0.056 Uiso 1 1 calc R
H10B H 1.1690 0.8316 0.5690 0.056 Uiso 1 1 calc R
C11 C 1.2443(6) 0.7801(6) 0.7589(4) 0.051(2) Uani 1 1 d .
H11A H 1.2899 0.8271 0.7645 0.062 Uiso 1 1 calc R
C12 C 1.2264(6) 0.7206(7) 0.8255(4) 0.053(2) Uani 1 1 d .
H12A H 1.2594 0.7288 0.8763 0.064 Uiso 1 1 calc R
C13 C 1.1597(5) 0.6471(6) 0.8199(4) 0.0425(17) Uani 1 1 d .
C14 C 1.1096(7) 0.6455(8) 0.7423(5) 0.068(3) Uani 1 1 d .
H14A H 1.0609 0.6023 0.7356 0.082 Uiso 1 1 calc R
C15 C 1.1304(6) 0.7047(7) 0.6778(5) 0.063(3) Uani 1 1 d .
H15A H 1.0977 0.6987 0.6267 0.076 Uiso 1 1 calc R
C16 C 1.1342(9) 1.1720(9) 0.6669(6) 0.086(4) Uani 1 1 d U
H16A H 1.1427 1.2222 0.6248 0.104 Uiso 1 1 calc R
H16B H 1.0736 1.1437 0.6567 0.104 Uiso 1 1 calc R
C17 C 1.0980(5) 1.3051(6) 0.7581(5) 0.0487(18) Uani 1 1 d .
H17A H 1.0714 1.3342 0.7103 0.058 Uiso 1 1 calc R
C18 C 1.0990(6) 1.3528(6) 0.8348(5) 0.0506(19) Uani 1 1 d .
H18A H 1.0704 1.4127 0.8387 0.061 Uiso 1 1 calc R
C19 C 1.1423(6) 1.3129(6) 0.9074(5) 0.051(2) Uani 1 1 d .
C20 C 1.1771(7) 1.2191(6) 0.8988(5) 0.060(2) Uani 1 1 d .
H20A H 1.2042 1.1882 0.9453 0.071 Uiso 1 1 calc R
C21 C 1.1712(8) 1.1737(7) 0.8230(6) 0.069(3) Uani 1 1 d .
H21A H 1.1926 1.1107 0.8191 0.083 Uiso 1 1 calc R
C22 C 1.4683(6) 1.0838(9) 0.6285(5) 0.072(3) Uani 1 1 d .
H22A H 1.4972 1.0436 0.5859 0.086 Uiso 1 1 calc R
H22B H 1.4716 1.1500 0.6090 0.086 Uiso 1 1 calc R
C23 C 1.4842(6) 1.0767(9) 0.7865(5) 0.067(3) Uani 1 1 d .
H23A H 1.4202 1.0780 0.7911 0.080 Uiso 1 1 calc R
C24 C 1.5375(6) 1.0761(10) 0.8584(6) 0.077(3) Uani 1 1 d .
H24A H 1.5084 1.0775 0.9108 0.092 Uiso 1 1 calc R
C25 C 1.6338(5) 1.0736(7) 0.8570(5) 0.054(2) Uani 1 1 d .
C26 C 1.6695(5) 1.0706(7) 0.7737(6) 0.061(2) Uani 1 1 d .
H26A H 1.7333 1.0679 0.7667 0.073 Uiso 1 1 calc R
C27 C 1.6138(6) 1.0718(7) 0.7043(6) 0.059(2) Uani 1 1 d .
H27A H 1.6408 1.0699 0.6510 0.070 Uiso 1 1 calc R
C28 C 1.1027(4) 1.0335(9) 1.3743(5) 0.060(2) Uani 1 1 d .
H28A H 1.0855 1.0997 1.3826 0.090 Uiso 1 1 calc R
H28B H 1.0766 0.9946 1.4184 0.090 Uiso 1 1 calc R
H28C H 1.0797 1.0119 1.3199 0.090 Uiso 1 1 calc R
C29 C 1.3961(8) 0.8359(8) 1.3479(7) 0.072(3) Uani 1 1 d .
H29A H 1.3509 0.7854 1.3443 0.108 Uiso 1 1 calc R
H29B H 1.4391 0.8222 1.3935 0.108 Uiso 1 1 calc R
H29C H 1.4288 0.8399 1.2953 0.108 Uiso 1 1 calc R
C30 C 1.4137(6) 1.1975(7) 1.3889(6) 0.062(2) Uani 1 1 d .
H30A H 1.4784 1.1823 1.3856 0.094 Uiso 1 1 calc R
H30B H 1.4019 1.2294 1.4418 0.094 Uiso 1 1 calc R
H30C H 1.3965 1.2393 1.3425 0.094 Uiso 1 1 calc R
C31 C 1.2074(3) 1.0245(7) 1.3773(3) 0.0338(12) Uani 1 1 d .
C32 C 1.2521(5) 0.9359(6) 1.3666(4) 0.0360(17) Uani 1 1 d .
C33 C 1.3485(6) 0.9304(6) 1.3647(5) 0.0386(18) Uani 1 1 d .
C34 C 1.4004(4) 1.0151(7) 1.3732(3) 0.0380(15) Uani 1 1 d .
C35 C 1.3566(5) 1.1041(6) 1.3835(5) 0.0367(17) Uani 1 1 d .
C36 C 1.2604(5) 1.1092(6) 1.3871(4) 0.0318(15) Uani 1 1 d .
C37 C 1.2133(6) 1.2034(6) 1.4077(4) 0.0457(19) Uani 1 1 d .
H37A H 1.1552 1.1896 1.4354 0.055 Uiso 1 1 calc R
H37B H 1.2520 1.2390 1.4477 0.055 Uiso 1 1 calc R
C38 C 1.1561(5) 1.3533(6) 1.3466(4) 0.0414(17) Uani 1 1 d .
H38A H 1.1401 1.3697 1.4018 0.050 Uiso 1 1 calc R
C39 C 1.1409(5) 1.4175(6) 1.2831(4) 0.0428(17) Uani 1 1 d .
H39A H 1.1145 1.4771 1.2952 0.051 Uiso 1 1 calc R
C40 C 1.1648(5) 1.3947(6) 1.1981(4) 0.0383(16) Uani 1 1 d .
C41 C 1.2026(5) 1.3014(5) 1.1851(4) 0.0384(16) Uani 1 1 d .
H41A H 1.2177 1.2821 1.1304 0.046 Uiso 1 1 calc R
C42 C 1.2166(5) 1.2407(6) 1.2501(4) 0.0391(17) Uani 1 1 d .
H42A H 1.2422 1.1804 1.2397 0.047 Uiso 1 1 calc R
C43 C 1.1964(6) 0.8447(6) 1.3633(5) 0.0494(19) Uani 1 1 d .
H43A H 1.2302 0.7945 1.3934 0.059 Uiso 1 1 calc R
H43B H 1.1387 0.8551 1.3927 0.059 Uiso 1 1 calc R
C44 C 1.1281(5) 0.7252(5) 1.2675(5) 0.0454(18) Uani 1 1 d .
H44A H 1.1053 0.6960 1.3162 0.055 Uiso 1 1 calc R
C45 C 1.1140(6) 0.6827(6) 1.1923(5) 0.0506(19) Uani 1 1 d .
H45A H 1.0815 0.6249 1.1898 0.061 Uiso 1 1 calc R
C46 C 1.1476(6) 0.7236(7) 1.1162(5) 0.054(2) Uani 1 1 d .
C47 C 1.1884(7) 0.8184(7) 1.1251(5) 0.058(2) Uani 1 1 d .
H47A H 1.2054 0.8534 1.0773 0.070 Uiso 1 1 calc R
C48 C 1.2014(7) 0.8551(7) 1.2036(5) 0.061(2) Uani 1 1 d .
H48A H 1.2303 0.9148 1.2086 0.073 Uiso 1 1 calc R
C49 C 1.5044(4) 1.0088(9) 1.3777(4) 0.056(2) Uani 1 1 d .
H49A H 1.5277 1.0649 1.4079 0.068 Uiso 1 1 calc R
H49B H 1.5213 0.9524 1.4109 0.068 Uiso 1 1 calc R
C50 C 1.5090(4) 1.0121(10) 1.2182(4) 0.061(2) Uani 1 1 d .
H50A H 1.4457 1.0242 1.2160 0.073 Uiso 1 1 calc R
C51 C 1.5564(5) 1.0039(10) 1.1446(5) 0.072(3) Uani 1 1 d .
H51A H 1.5247 1.0110 1.0931 0.087 Uiso 1 1 calc R
C52 C 1.6507(5) 0.9853(7) 1.1443(5) 0.058(2) Uani 1 1 d .
C53 C 1.6931(5) 0.9759(7) 1.2250(5) 0.059(2) Uani 1 1 d .
H53A H 1.7561 0.9625 1.2290 0.071 Uiso 1 1 calc R
C54 C 1.6439(4) 0.9860(6) 1.2968(5) 0.050(2) Uani 1 1 d .
H54A H 1.6741 0.9811 1.3493 0.060 Uiso 1 1 calc R
O7 O 1.4200(7) 0.8558(9) 0.8704(7) 0.126(3) Uani 1 1 d U
C55 C 1.4764(14) 0.8209(16) 0.9174(14) 0.140(4) Uani 1 1 d U
C56 C 1.4485(15) 0.8004(17) 0.9983(14) 0.165(5) Uani 1 1 d U
H56A H 1.3877 0.8261 1.0067 0.248 Uiso 1 1 calc R
H56B H 1.4910 0.8289 1.0385 0.248 Uiso 1 1 calc R
H56C H 1.4475 0.7318 1.0063 0.248 Uiso 1 1 calc R
C57 C 1.5669(14) 0.7988(16) 0.8854(14) 0.166(5) Uani 1 1 d U
H57A H 1.5705 0.8190 0.8271 0.249 Uiso 1 1 calc R
H57B H 1.5775 0.7306 0.8891 0.249 Uiso 1 1 calc R
H57C H 1.6130 0.8322 0.9187 0.249 Uiso 1 1 calc R
O1W O 1.0170(3) 1.5169(6) 1.0068(4) 0.0656(16) Uani 1 1 d DU
O2W O 0.7229(6) 0.4823(7) 1.0900(6) 0.103(3) Uani 1 1 d U
O3W O 1.1380(7) 0.4277(7) 0.5722(5) 0.101(3) Uani 1 1 d U
O4W O 1.1220(6) 0.5879(7) 0.4576(5) 0.094(2) Uani 1 1 d U
O5W O 0.9092(5) 0.4391(5) 1.1311(4) 0.0768(19) Uani 1 1 d U
O6W O 1.0024(4) 0.7630(5) 0.9243(4) 0.0671(17) Uani 1 1 d U
O7W O 0.9169(4) 0.5791(6) 0.8689(4) 0.0767(19) Uani 1 1 d U
O8W O 0.6727(5) -0.0882(6) 0.5066(4) 0.061(2) Uani 1 1 d U
H2 H 1.000(4) 1.510(5) 1.0632(13) 0.022(15) Uiso 1 1 d D
H1 H 0.992(5) 1.555(4) 0.963(3) 0.05(2) Uiso 1 1 d D

loop_
_atom_site_aniso_label
_atom_site_aniso_U_11
_atom_site_aniso_U_22
_atom_site_aniso_U_33
_atom_site_aniso_U_23
_atom_site_aniso_U_13
_atom_site_aniso_U_12
Tb1 0.02534(16) 0.0417(2) 0.01993(16) 0.0022(2) 0.00084(10) -0.0008(2)
Eu1 0.02534(16) 0.0417(2) 0.01993(16) 0.0022(2) 0.00084(10) -0.0008(2)
Cl1 0.0372(8) 0.0920(14) 0.0415(11) 0.0050(11) -0.0024(8) 0.0142(8)
Cl2 0.0746(16) 0.0661(18) 0.0642(15) 0.0051(11) 0.0055(13) -0.0132(12)
Cl3 0.0349(8) 0.0545(10) 0.0571(10) 0.0053(8) -0.0087(7) -0.0004(7)
N1 0.045(3) 0.047(4) 0.025(3) 0.003(3) -0.008(2) -0.009(3)
N2 0.064(4) 0.043(4) 0.047(4) -0.015(3) -0.013(3) 0.022(3)
N3 0.035(3) 0.078(5) 0.045(3) 0.008(3) -0.004(3) -0.022(3)
N4 0.034(3) 0.041(3) 0.026(3) 0.001(2) 0.004(2) 0.008(2)
N5 0.053(4) 0.029(3) 0.039(3) 0.001(3) 0.009(3) -0.008(3)
N6 0.025(2) 0.077(6) 0.035(3) 0.003(3) 0.005(2) 0.005(3)
O1 0.057(3) 0.058(3) 0.026(2) 0.014(2) -0.006(2) -0.003(3)
O2 0.119(5) 0.020(3) 0.048(3) -0.012(2) 0.016(3) -0.010(3)
O3 0.055(3) 0.104(5) 0.069(4) 0.003(4) -0.036(3) 0.027(3)
O4 0.062(3) 0.051(3) 0.031(2) 0.015(2) 0.006(2) 0.003(3)
O5 0.088(4) 0.039(3) 0.047(3) -0.012(3) -0.005(3) 0.009(3)
O6 0.061(4) 0.132(6) 0.057(3) 0.001(4) 0.035(3) -0.028(4)
C1 0.033(4) 0.118(8) 0.056(5) -0.016(5) -0.001(3) 0.010(5)
C2 0.190(15) 0.048(6) 0.065(6) 0.007(5) -0.017(8) -0.041(8)
C3 0.043(4) 0.092(7) 0.063(5) -0.005(5) 0.006(4) 0.028(5)
C4 0.029(3) 0.060(6) 0.021(3) -0.003(3) -0.006(2) 0.009(3)
C5 0.049(4) 0.047(5) 0.031(3) -0.007(3) -0.017(3) 0.020(4)
C6 0.082(6) 0.043(5) 0.026(4) 0.005(3) -0.016(4) -0.010(4)
C7 0.035(4) 0.058(6) 0.026(3) 0.006(3) -0.006(3) -0.015(3)
C8 0.025(3) 0.058(5) 0.028(3) 0.004(3) 0.003(3) 0.008(3)
C9 0.030(3) 0.036(4) 0.022(3) 0.000(3) -0.001(2) -0.001(3)
C10 0.068(5) 0.046(4) 0.025(3) 0.002(3) 0.000(3) -0.011(4)
C11 0.060(5) 0.066(6) 0.029(3) -0.001(4) -0.012(3) -0.017(4)
C12 0.063(5) 0.069(6) 0.027(3) 0.005(4) -0.016(3) -0.011(4)
C13 0.043(4) 0.057(5) 0.027(3) 0.001(3) -0.005(3) -0.006(3)
C14 0.076(6) 0.083(7) 0.046(4) 0.018(4) -0.027(4) -0.040(5)
C15 0.075(6) 0.083(7) 0.030(4) 0.019(4) -0.028(4) -0.035(5)
C16 0.110(8) 0.088(8) 0.059(5) -0.038(5) -0.048(5) 0.057(6)
C17 0.040(4) 0.056(5) 0.050(4) -0.004(4) 0.000(3) 0.010(4)
C18 0.057(5) 0.045(5) 0.050(4) -0.007(4) 0.010(4) 0.006(4)
C19 0.065(5) 0.053(5) 0.036(4) -0.010(4) 0.015(3) -0.007(4)
C20 0.094(7) 0.042(5) 0.042(4) -0.004(4) -0.001(4) 0.011(5)
C21 0.098(7) 0.056(6) 0.054(5) -0.007(4) -0.008(5) 0.025(5)
C22 0.050(5) 0.125(9) 0.040(4) 0.025(5) -0.014(4) -0.044(5)
C23 0.042(4) 0.112(8) 0.046(4) 0.014(5) -0.014(3) -0.010(5)
C24 0.050(5) 0.134(10) 0.046(5) 0.011(5) -0.008(4) -0.002(5)
C25 0.039(4) 0.058(5) 0.064(5) -0.002(4) -0.022(4) 0.004(4)
C26 0.036(4) 0.077(6) 0.068(5) 0.015(5) -0.014(4) -0.005(4)
C27 0.044(4) 0.074(6) 0.058(5) 0.015(4) -0.002(4) -0.004(4)
C28 0.025(3) 0.079(6) 0.076(5) -0.010(6) 0.004(3) -0.003(4)
C29 0.085(7) 0.060(6) 0.071(6) 0.006(5) 0.015(5) 0.033(5)
C30 0.053(5) 0.060(6) 0.075(6) 0.000(5) -0.005(4) -0.025(4)
C31 0.025(3) 0.047(3) 0.029(3) 0.008(4) 0.001(2) -0.007(4)
C32 0.037(4) 0.043(4) 0.028(3) -0.001(3) 0.010(3) -0.009(3)
C33 0.046(4) 0.041(4) 0.029(4) 0.002(3) 0.005(3) 0.005(3)
C34 0.027(3) 0.059(5) 0.028(3) -0.001(4) 0.002(2) 0.010(4)
C35 0.031(3) 0.046(5) 0.034(4) 0.005(3) -0.002(3) -0.008(3)
C36 0.034(4) 0.038(4) 0.023(3) 0.000(3) -0.001(3) 0.004(3)
C37 0.059(5) 0.054(5) 0.024(3) 0.003(3) 0.003(3) 0.014(4)
C38 0.042(4) 0.058(5) 0.025(3) 0.001(3) 0.009(3) 0.006(3)
C39 0.045(4) 0.051(5) 0.032(3) 0.012(3) 0.006(3) 0.013(3)
C40 0.030(3) 0.050(5) 0.035(4) 0.006(3) 0.001(3) -0.001(3)
C41 0.050(4) 0.042(4) 0.024(3) -0.003(3) 0.003(3) 0.004(3)
C42 0.049(4) 0.045(4) 0.023(3) -0.003(3) 0.001(3) 0.009(3)
C43 0.069(5) 0.040(5) 0.039(4) 0.001(4) 0.015(4) -0.013(4)
C44 0.049(4) 0.033(4) 0.054(4) 0.000(3) 0.010(3) -0.005(3)
C45 0.051(5) 0.048(5) 0.054(5) -0.010(4) 0.000(4) -0.005(4)
C46 0.049(4) 0.072(6) 0.040(4) -0.011(4) -0.009(3) 0.003(4)
C47 0.090(6) 0.049(5) 0.036(4) 0.000(4) 0.004(4) -0.015(4)
C48 0.093(7) 0.057(6) 0.034(4) 0.002(4) 0.008(4) -0.021(5)
C49 0.027(3) 0.105(8) 0.038(3) 0.000(5) 0.005(2) 0.009(4)
C50 0.029(3) 0.108(8) 0.046(4) 0.005(5) -0.002(3) 0.009(5)
C51 0.046(4) 0.129(11) 0.043(4) 0.010(5) 0.006(3) -0.006(6)
C52 0.040(4) 0.080(6) 0.053(4) -0.002(4) 0.021(3) -0.019(4)
C53 0.028(3) 0.088(6) 0.061(5) 0.016(5) 0.010(3) 0.012(4)
C54 0.024(3) 0.073(5) 0.054(4) 0.014(4) 0.004(3) 0.011(3)
O7 0.098(5) 0.134(6) 0.146(6) -0.022(5) -0.019(5) 0.010(5)
C55 0.119(6) 0.141(7) 0.159(7) -0.006(6) -0.013(6) 0.008(6)
C56 0.160(8) 0.164(8) 0.172(8) -0.002(7) -0.009(7) 0.002(7)
C57 0.149(8) 0.160(8) 0.188(8) 0.000(7) 0.008(7) 0.017(7)
O1W 0.031(2) 0.091(4) 0.076(4) 0.045(4) 0.002(2) -0.003(3)
O2W 0.086(4) 0.111(6) 0.111(5) 0.014(5) -0.015(4) -0.021(4)
O3W 0.117(6) 0.102(6) 0.084(5) -0.001(4) 0.004(4) -0.014(5)
O4W 0.101(5) 0.097(5) 0.084(4) -0.003(4) -0.006(4) 0.006(4)
O5W 0.072(4) 0.084(4) 0.075(4) 0.011(3) 0.015(3) -0.013(3)
O6W 0.063(4) 0.079(4) 0.060(3) 0.001(3) 0.005(3) 0.018(3)
O7W 0.054(3) 0.095(5) 0.081(4) 0.015(4) -0.013(3) 0.001(3)
O8W 0.074(4) 0.051(4) 0.056(4) 0.018(3) -0.028(3) -0.012(3)

loop_
_atom_type_symbol
_atom_type_description
_atom_type_scat_dispersion_real
_atom_type_scat_dispersion_imag
_atom_type_scat_source
C C 0.0181 0.0091 'International Tables Vol C Tables 4.2.6.8 and 6.1.1.4'
H H 0.0000 0.0000 'International Tables Vol C Tables 4.2.6.8 and 6.1.1.4'
N N 0.0311 0.0180 'International Tables Vol C Tables 4.2.6.8 and 6.1.1.4'
O O 0.0492 0.0322 'International Tables Vol C Tables 4.2.6.8 and 6.1.1.4'
Cl Cl 0.3639 0.7018 'International Tables Vol C Tables 4.2.6.8 and 6.1.1.4'
Tb Tb -9.1472 9.1891 'International Tables Vol C Tables 4.2.6.8 and 6.1.1.4'
Eu Eu -8.9294 11.1857 'International Tables Vol C Tables 4.2.6.8 and 6.1.1.4'

loop_
_geom_angle_atom_site_label_1
_geom_angle_atom_site_label_2
_geom_angle_atom_site_label_3
_geom_angle
_geom_angle_site_symmetry_1
_geom_angle_site_symmetry_3
O4 Tb1 O1 155.9(2) . 1_565
O4 Tb1 O6 123.2(2) . 2_857
O1 Tb1 O6 78.0(2) 1_565 2_857
O4 Tb1 O3 81.3(2) . 2_857
O1 Tb1 O3 118.5(2) 1_565 2_857
O6 Tb1 O3 73.9(3) 2_857 2_857
O4 Tb1 O5 96.09(19) . 1_565
O1 Tb1 O5 76.5(2) 1_565 1_565
O6 Tb1 O5 125.9(3) 2_857 1_565
O3 Tb1 O5 77.8(3) 2_857 1_565
O4 Tb1 O2 76.4(2) . .
O1 Tb1 O2 100.2(2) 1_565 .
O6 Tb1 O2 76.9(3) 2_857 .
O3 Tb1 O2 124.0(3) 2_857 .
O5 Tb1 O2 154.4(2) 1_565 .
O4 Tb1 O1W 79.0(2) . .
O1 Tb1 O1W 76.96(19) 1_565 .
O6 Tb1 O1W 139.4(3) 2_857 .
O3 Tb1 O1W 146.7(3) 2_857 .
O5 Tb1 O1W 77.8(3) 1_565 .
O2 Tb1 O1W 76.7(3) . .
C15 N1 C11 118.9(6) . .
C15 N1 C10 119.6(6) . .
C11 N1 C10 121.3(6) . .
C17 N2 C21 119.1(7) . .
C17 N2 C16 116.9(7) . .
C21 N2 C16 124.0(7) . .
C27 N3 C23 117.6(7) . .
C27 N3 C22 118.3(7) . .
C23 N3 C22 124.0(7) . .
C38 N4 C42 119.0(6) . .
C38 N4 C37 117.0(5) . .
C42 N4 C37 124.0(6) . .
C48 N5 C44 117.9(7) . .
C48 N5 C43 125.3(6) . .
C44 N5 C43 116.8(6) . .
C50 N6 C54 119.1(6) . .
C50 N6 C49 124.2(5) . .
C54 N6 C49 116.7(6) . .
C13 O1 Eu1 151.2(5) . 1_545
C13 O1 Tb1 151.2(5) . 1_545
Eu1 O1 Tb1 0.00(2) 1_545 1_545
C19 O2 Tb1 129.9(5) . .
C25 O3 Eu1 148.9(6) . 2_847
C25 O3 Tb1 148.9(6) . 2_847
Eu1 O3 Tb1 0.00(2) 2_847 2_847
C40 O4 Tb1 154.9(5) . .
C46 O5 Eu1 129.2(6) . 1_545
C46 O5 Tb1 129.2(6) . 1_545
Eu1 O5 Tb1 0.000(7) 1_545 1_545
C52 O6 Eu1 148.1(6) . 2_847
C52 O6 Tb1 148.1(6) . 2_847
Eu1 O6 Tb1 0.000(11) 2_847 2_847
C4 C1 H1A 109.5 . .
C4 C1 H1B 109.5 . .
H1A C1 H1B 109.5 . .
C4 C1 H1C 109.5 . .
H1A C1 H1C 109.5 . .
H1B C1 H1C 109.5 . .
C6 C2 H2A 109.5 . .
C6 C2 H2B 109.5 . .
H2A C2 H2B 109.5 . .
C6 C2 H2C 109.5 . .
H2A C2 H2C 109.5 . .
H2B C2 H2C 109.5 . .
C8 C3 H3A 109.5 . .
C8 C3 H3B 109.5 . .
H3A C3 H3B 109.5 . .
C8 C3 H3C 109.5 . .
H3A C3 H3C 109.5 . .
H3B C3 H3C 109.5 . .
C5 C4 C9 119.0(7) . .
C5 C4 C1 119.8(7) . .
C9 C4 C1 121.1(7) . .
C4 C5 C6 120.8(7) . .
C4 C5 C16 120.6(8) . .
C6 C5 C16 118.5(9) . .
C7 C6 C5 120.1(7) . .
C7 C6 C2 120.5(10) . .
C5 C6 C2 119.4(10) . .
C6 C7 C8 119.5(7) . .
C6 C7 C22 121.3(8) . .
C8 C7 C22 119.1(8) . .
C9 C8 C7 120.1(7) . .
C9 C8 C3 120.1(8) . .
C7 C8 C3 119.8(7) . .
C8 C9 C4 120.4(7) . .
C8 C9 C10 121.1(7) . .
C4 C9 C10 118.4(6) . .
C9 C10 N1 114.3(6) . .
C9 C10 H10A 108.7 . .
N1 C10 H10A 108.7 . .
C9 C10 H10B 108.7 . .
N1 C10 H10B 108.7 . .
H10A C10 H10B 107.6 . .
N1 C11 C12 120.8(7) . .
N1 C11 H11A 119.6 . .
C12 C11 H11A 119.6 . .
C11 C12 C13 121.9(6) . .
C11 C12 H12A 119.0 . .
C13 C12 H12A 119.0 . .
O1 C13 C12 123.2(6) . .
O1 C13 C14 122.7(7) . .
C12 C13 C14 114.2(7) . .
C15 C14 C13 121.8(8) . .
C15 C14 H14A 119.1 . .
C13 C14 H14A 119.1 . .
N1 C15 C14 122.3(7) . .
N1 C15 H15A 118.9 . .
C14 C15 H15A 118.9 . .
N2 C16 C5 115.1(7) . .
N2 C16 H16A 108.5 . .
C5 C16 H16A 108.5 . .
N2 C16 H16B 108.5 . .
C5 C16 H16B 108.5 . .
H16A C16 H16B 107.5 . .
N2 C17 C18 120.3(8) . .
N2 C17 H17A 119.8 . .
C18 C17 H17A 119.8 . .
C17 C18 C19 121.4(8) . .
C17 C18 H18A 119.3 . .
C19 C18 H18A 119.3 . .
O2 C19 C20 120.8(8) . .
O2 C19 C18 122.9(8) . .
C20 C19 C18 116.2(7) . .
C21 C20 C19 120.1(8) . .
C21 C20 H20A 120.0 . .
C19 C20 H20A 120.0 . .
C20 C21 N2 122.6(8) . .
C20 C21 H21A 118.7 . .
N2 C21 H21A 118.7 . .
N3 C22 C7 114.9(6) . .
N3 C22 H22A 108.5 . .
C7 C22 H22A 108.5 . .
N3 C22 H22B 108.5 . .
C7 C22 H22B 108.5 . .
H22A C22 H22B 107.5 . .
N3 C23 C24 121.6(8) . .
N3 C23 H23A 119.2 . .
C24 C23 H23A 119.2 . .
C23 C24 C25 122.7(9) . .
C23 C24 H24A 118.6 . .
C25 C24 H24A 118.6 . .
O3 C25 C24 123.4(8) . .
O3 C25 C26 123.4(7) . .
C24 C25 C26 113.2(7) . .
C27 C26 C25 121.8(7) . .
C27 C26 H26A 119.1 . .
C25 C26 H26A 119.1 . .
N3 C27 C26 123.0(8) . .
N3 C27 H27A 118.5 . .
C26 C27 H27A 118.5 . .
C31 C28 H28A 109.5 . .
C31 C28 H28B 109.5 . .
H28A C28 H28B 109.5 . .
C31 C28 H28C 109.5 . .
H28A C28 H28C 109.5 . .
H28B C28 H28C 109.5 . .
C33 C29 H29A 109.5 . .
C33 C29 H29B 109.5 . .
H29A C29 H29B 109.5 . .
C33 C29 H29C 109.5 . .
H29A C29 H29C 109.5 . .
H29B C29 H29C 109.5 . .
C35 C30 H30A 109.5 . .
C35 C30 H30B 109.5 . .
H30A C30 H30B 109.5 . .
C35 C30 H30C 109.5 . .
H30A C30 H30C 109.5 . .
H30B C30 H30C 109.5 . .
C32 C31 C36 119.7(5) . .
C32 C31 C28 121.9(8) . .
C36 C31 C28 118.3(9) . .
C31 C32 C33 120.8(7) . .
C31 C32 C43 119.8(7) . .
C33 C32 C43 119.3(8) . .
C34 C33 C32 119.1(7) . .
C34 C33 C29 120.1(8) . .
C32 C33 C29 120.6(8) . .
C33 C34 C35 120.7(5) . .
C33 C34 C49 119.3(9) . .
C35 C34 C49 119.9(9) . .
C36 C35 C34 120.2(7) . .
C36 C35 C30 119.3(8) . .
C34 C35 C30 120.5(7) . .
C35 C36 C31 119.5(7) . .
C35 C36 C37 120.4(7) . .
C31 C36 C37 119.9(7) . .
N4 C37 C36 114.0(6) . .
N4 C37 H37A 108.7 . .
C36 C37 H37A 108.7 . .
N4 C37 H37B 108.7 . .
C36 C37 H37B 108.7 . .
H37A C37 H37B 107.6 . .
C39 C38 N4 121.8(6) . .
C39 C38 H38A 119.1 . .
N4 C38 H38A 119.1 . .
C38 C39 C40 120.5(7) . .
C38 C39 H39A 119.7 . .
C40 C39 H39A 119.7 . .
O4 C40 C41 123.0(6) . .
O4 C40 C39 121.0(7) . .
C41 C40 C39 116.0(6) . .
C42 C41 C40 121.2(6) . .
C42 C41 H41A 119.4 . .
C40 C41 H41A 119.4 . .
C41 C42 N4 121.5(7) . .
C41 C42 H42A 119.2 . .
N4 C42 H42A 119.2 . .
N5 C43 C32 113.7(6) . .
N5 C43 H43A 108.8 . .
C32 C43 H43A 108.8 . .
N5 C43 H43B 108.8 . .
C32 C43 H43B 108.8 . .
H43A C43 H43B 107.7 . .
C45 C44 N5 122.0(7) . .
C45 C44 H44A 119.0 . .
N5 C44 H44A 119.0 . .
C44 C45 C46 121.5(8) . .
C44 C45 H45A 119.3 . .
C46 C45 H45A 119.3 . .
O5 C46 C45 124.3(9) . .
O5 C46 C47 120.4(8) . .
C45 C46 C47 115.3(7) . .
C48 C47 C46 118.9(8) . .
C48 C47 H47A 120.6 . .
C46 C47 H47A 120.6 . .
N5 C48 C47 124.0(8) . .
N5 C48 H48A 118.0 . .
C47 C48 H48A 118.0 . .
N6 C49 C34 115.8(5) . .
N6 C49 H49A 108.3 . .
C34 C49 H49A 108.3 . .
N6 C49 H49B 108.3 . .
C34 C49 H49B 108.3 . .
H49A C49 H49B 107.4 . .
N6 C50 C51 121.1(6) . .
N6 C50 H50A 119.5 . .
C51 C50 H50A 119.5 . .
C50 C51 C52 121.8(8) . .
C50 C51 H51A 119.1 . .
C52 C51 H51A 119.1 . .
O6 C52 C51 123.2(8) . .
O6 C52 C53 121.4(8) . .
C51 C52 C53 115.4(7) . .
C54 C53 C52 121.2(7) . .
C54 C53 H53A 119.4 . .
C52 C53 H53A 119.4 . .
N6 C54 C53 121.5(7) . .
N6 C54 H54A 119.3 . .
C53 C54 H54A 119.3 . .
O7 C55 C56 117(2) . .
O7 C55 C57 119(2) . .
C56 C55 C57 124(2) . .
C55 C56 H56A 109.5 . .
C55 C56 H56B 109.5 . .
H56A C56 H56B 109.5 . .
C55 C56 H56C 109.5 . .
H56A C56 H56C 109.5 . .
H56B C56 H56C 109.5 . .
C55 C57 H57A 109.5 . .
C55 C57 H57B 109.5 . .
H57A C57 H57B 109.5 . .
C55 C57 H57C 109.5 . .
H57A C57 H57C 109.5 . .
H57B C57 H57C 109.5 . .
Tb1 O1W H2 106(3) . .
Tb1 O1W H1 111(5) . .
H2 O1W H1 131(6) . .

loop_
_geom_bond_atom_site_label_1
_geom_bond_atom_site_label_2
_geom_bond_distance
_geom_bond_site_symmetry_2
Tb1 O4 2.274(5) .
Tb1 O1 2.276(4) 1_565
Tb1 O6 2.312(5) 2_857
Tb1 O3 2.329(5) 2_857
Tb1 O5 2.376(5) 1_565
Tb1 O2 2.379(5) .
Tb1 O1W 2.387(4) .
N1 C15 1.335(10) .
N1 C11 1.356(9) .
N1 C10 1.499(9) .
N2 C17 1.343(10) .
N2 C21 1.364(11) .
N2 C16 1.472(10) .
N3 C27 1.330(10) .
N3 C23 1.350(11) .
N3 C22 1.472(9) .
N4 C38 1.356(9) .
N4 C42 1.376(9) .
N4 C37 1.492(9) .
N5 C48 1.343(10) .
N5 C44 1.372(10) .
N5 C43 1.489(10) .
N6 C50 1.345(9) .
N6 C54 1.347(8) .
N6 C49 1.493(8) .
O1 C13 1.267(9) .
O1 Eu1 2.276(4) 1_545
O1 Tb1 2.276(4) 1_545
O2 C19 1.263(9) .
O3 C25 1.252(9) .
O3 Eu1 2.329(5) 2_847
O3 Tb1 2.329(5) 2_847
O4 C40 1.287(9) .
O5 C46 1.274(9) .
O5 Eu1 2.376(5) 1_545
O5 Tb1 2.376(5) 1_545
O6 C52 1.269(9) .
O6 Eu1 2.312(5) 2_847
O6 Tb1 2.312(5) 2_847
C1 C4 1.502(10) .
C1 H1A 0.9600 .
C1 H1B 0.9600 .
C1 H1C 0.9600 .
C2 C6 1.541(13) .
C2 H2A 0.9600 .
C2 H2B 0.9600 .
C2 H2C 0.9600 .
C3 C8 1.506(11) .
C3 H3A 0.9600 .
C3 H3B 0.9600 .
C3 H3C 0.9600 .
C4 C5 1.381(12) .
C4 C9 1.403(10) .
C5 C6 1.404(13) .
C5 C16 1.518(11) .
C6 C7 1.374(12) .
C7 C8 1.410(11) .
C7 C22 1.512(10) .
C8 C9 1.384(10) .
C9 C10 1.490(11) .
C10 H10A 0.9700 .
C10 H10B 0.9700 .
C11 C12 1.362(11) .
C11 H11A 0.9300 .
C12 C13 1.405(11) .
C12 H12A 0.9300 .
C13 C14 1.410(10) .
C14 C15 1.341(12) .
C14 H14A 0.9300 .
C15 H15A 0.9300 .
C16 H16A 0.9700 .
C16 H16B 0.9700 .
C17 C18 1.375(11) .
C17 H17A 0.9300 .
C18 C19 1.409(12) .
C18 H18A 0.9300 .
C19 C20 1.401(12) .
C20 C21 1.350(12) .
C20 H20A 0.9300 .
C21 H21A 0.9300 .
C22 H22A 0.9700 .
C22 H22B 0.9700 .
C23 C24 1.358(11) .
C23 H23A 0.9300 .
C24 C25 1.393(12) .
C24 H24A 0.9300 .
C25 C26 1.415(12) .
C26 C27 1.346(11) .
C26 H26A 0.9300 .
C27 H27A 0.9300 .
C28 C31 1.519(8) .
C28 H28A 0.9600 .
C28 H28B 0.9600 .
C28 H28C 0.9600 .
C29 C33 1.505(12) .
C29 H29A 0.9600 .
C29 H29B 0.9600 .
C29 H29C 0.9600 .
C30 C35 1.538(12) .
C30 H30A 0.9600 .
C30 H30B 0.9600 .
C30 H30C 0.9600 .
C31 C32 1.400(12) .
C31 C36 1.410(12) .
C32 C33 1.397(11) .
C32 C43 1.499(11) .
C33 C34 1.398(13) .
C34 C35 1.398(12) .
C34 C49 1.506(8) .
C35 C36 1.395(10) .
C36 C37 1.510(11) .
C37 H37A 0.9700 .
C37 H37B 0.9700 .
C38 C39 1.355(10) .
C38 H38A 0.9300 .
C39 C40 1.420(10) .
C39 H39A 0.9300 .
C40 C41 1.421(11) .
C41 C42 1.337(10) .
C41 H41A 0.9300 .
C42 H42A 0.9300 .
C43 H43A 0.9700 .
C43 H43B 0.9700 .
C44 C45 1.334(11) .
C44 H44A 0.9300 .
C45 C46 1.416(12) .
C45 H45A 0.9300 .
C46 C47 1.447(13) .
C47 C48 1.347(11) .
C47 H47A 0.9300 .
C48 H48A 0.9300 .
C49 H49A 0.9700 .
C49 H49B 0.9700 .
C50 C51 1.357(11) .
C50 H50A 0.9300 .
C51 C52 1.388(12) .
C51 H51A 0.9300 .
C52 C53 1.406(12) .
C53 C54 1.350(11) .
C53 H53A 0.9300 .
C54 H54A 0.9300 .
O7 C55 1.19(2) .
C55 C56 1.37(3) .
C55 C57 1.44(3) .
C56 H56A 0.9600 .
C56 H56B 0.9600 .
C56 H56C 0.9600 .
C57 H57A 0.9600 .
C57 H57B 0.9600 .
C57 H57C 0.9600 .
O1W H2 0.928(10) .
O1W H1 0.931(10) .
